data_4034112
loop_
_publ_author_name
'Hokamp, Tobias'
'Wirth, Thomas'

_publ_section_title
;
 Structurally Defined \a-Tetralol-Based Chiral Hypervalent Iodine
 Reagents.
;
_journal_issue 13
_journal_name_full 'The Journal of organic chemistry'
_journal_page_first 8674
_journal_page_last 8682
_journal_paper_doi 10.1021/acs.joc.9b01315
_journal_volume 84
_journal_year 2019
_chemical_formula_sum 'C21 H22 I N O7'
_chemical_formula_weight 527.29
_space_group_crystal_system triclinic
_space_group_IT_number 2
_space_group_name_Hall '-P 1'
_space_group_name_H-M_alt 'P -1'
_atom_sites_solution_hydrogens geom
_audit_creation_method SHELXL-2018/1
_cell_angle_alpha 77.336(4)
_cell_angle_beta 89.782(4)
_cell_angle_gamma 72.319(4)
_cell_formula_units_Z 2
_cell_length_a 7.9064(3)
_cell_length_b 10.6480(5)
_cell_length_c 13.6105(7)
_cell_measurement_reflns_used 6628
_cell_measurement_temperature 293(2)
_cell_measurement_theta_max 29.3700
_cell_measurement_theta_min 3.8520
_cell_volume 1062.72(9)
_computing_cell_refinement 'CrysAlisPro 1.171.39.45b (Rigaku OD, 2018)'
_computing_data_collection 'CrysAlisPro 1.171.39.45b (Rigaku OD, 2018)'
_computing_data_reduction 'CrysAlisPro 1.171.39.45b (Rigaku OD, 2018)'
_computing_structure_refinement 'SHELXL-2018/1 (Sheldrick, 2018)'
_computing_structure_solution SHELS
_diffrn_ambient_temperature 293(2)
_diffrn_measured_fraction_theta_full 0.997
_diffrn_measured_fraction_theta_max 0.874
_diffrn_measurement_device_type 'SuperNova, Dual, Cu at home/near, Atlas'
_diffrn_radiation_type MoK\a
_diffrn_radiation_wavelength 0.71073
_diffrn_reflns_av_R_equivalents 0.0466
_diffrn_reflns_av_unetI/netI 0.0538
_diffrn_reflns_Laue_measured_fraction_full 0.997
_diffrn_reflns_Laue_measured_fraction_max 0.874
_diffrn_reflns_limit_h_max 10
_diffrn_reflns_limit_h_min -10
_diffrn_reflns_limit_k_max 14
_diffrn_reflns_limit_k_min -14
_diffrn_reflns_limit_l_max 17
_diffrn_reflns_limit_l_min -18
_diffrn_reflns_number 17388
_diffrn_reflns_point_group_measured_fraction_full 0.997
_diffrn_reflns_point_group_measured_fraction_max 0.874
_diffrn_reflns_theta_full 25.242
_diffrn_reflns_theta_max 29.703
_diffrn_reflns_theta_min 3.374
_exptl_absorpt_coefficient_mu 1.549
_exptl_absorpt_correction_T_max 1.000
_exptl_absorpt_correction_T_min 0.787
_exptl_absorpt_correction_type gaussian
_exptl_absorpt_process_details
;
CrysAlisPro 1.171.39.45b (Rigaku Oxford Diffraction, 2018)
Numerical absorption correction based on gaussian integration over
			a multifaceted crystal model
Empirical absorption correction using spherical harmonics,
 implemented in SCALE3 ABSPACK scaling algorithm.
;
_exptl_crystal_colour colourless
_exptl_crystal_density_diffrn 1.648
_exptl_crystal_description plate
_exptl_crystal_F_000 528
_exptl_crystal_size_max 0.228
_exptl_crystal_size_mid 0.138
_exptl_crystal_size_min 0.040
_refine_diff_density_max 2.798
_refine_diff_density_min -1.284
_refine_diff_density_rms 0.142
_refine_ls_extinction_method none
_refine_ls_goodness_of_fit_ref 1.076
_refine_ls_hydrogen_treatment constr
_refine_ls_matrix_type full
_refine_ls_number_parameters 274
_refine_ls_number_reflns 5261
_refine_ls_number_restraints 0
_refine_ls_restrained_S_all 1.076
_refine_ls_R_factor_all 0.0654
_refine_ls_R_factor_gt 0.0514
_refine_ls_shift/su_max 0.000
_refine_ls_shift/su_mean 0.000
_refine_ls_structure_factor_coef Fsqd
_refine_ls_weighting_details 'w=1/[\s^2^(Fo^2^)+(0.0621P)^2^+2.4606P] where P=(Fo^2^+2Fc^2^)/3'
_refine_ls_weighting_scheme calc
_refine_ls_wR_factor_gt 0.1231
_refine_ls_wR_factor_ref 0.1330
_reflns_Friedel_coverage 0.000
_reflns_number_gt 4429
_reflns_number_total 5261
_reflns_threshold_expression 'I > 2\s(I)'
_cod_data_source_file jo9b01315_si_006.cif
_cod_data_source_block tw1901d
_cod_database_code 4034112
_shelx_shelxl_version_number 2018/1
_shelx_space_group_comment
;
The symmetry employed for this shelxl refinement is uniquely defined
by the following loop, which should always be used as a source of
symmetry information in preference to the above space-group names.
They are only intended as comments.
;
_shelx_estimated_absorpt_t_min 0.719
_shelx_estimated_absorpt_t_max 0.941

loop_
_space_group_symop_operation_xyz
'x, y, z'
'-x, -y, -z'

loop_
_atom_site_label
_atom_site_type_symbol
_atom_site_fract_x
_atom_site_fract_y
_atom_site_fract_z
_atom_site_U_iso_or_equiv
_atom_site_adp_type
_atom_site_occupancy
_atom_site_site_symmetry_order
_atom_site_calc_flag
_atom_site_refinement_flags_posn
_atom_site_refinement_flags_adp
C1 C 0.7784(9) 0.1788(7) 0.0235(5) 0.0508(15) Uani 1 1 d . .
H1 H 0.827142 0.131578 -0.025106 0.061 Uiso 1 1 calc R U
C2 C 0.7656(9) 0.3128(7) 0.0065(5) 0.0561(17) Uani 1 1 d . .
H2 H 0.799223 0.355885 -0.053925 0.067 Uiso 1 1 calc R U
C3 C 0.7027(8) 0.3841(6) 0.0794(5) 0.0515(16) Uani 1 1 d . .
H3 H 0.696606 0.474562 0.069978 0.062 Uiso 1 1 calc R U
C4 C 0.6497(7) 0.3183(5) 0.1656(5) 0.0411(13) Uani 1 1 d . .
H4 H 0.606588 0.363073 0.216346 0.049 Uiso 1 1 calc R U
C5 C 0.6615(6) 0.1817(5) 0.1763(4) 0.0296(10) Uani 1 1 d . .
C6 C 0.6036(6) 0.1107(5) 0.2712(4) 0.0285(10) Uani 1 1 d . .
C7 C 0.5026(6) -0.0719(5) 0.3517(4) 0.0275(10) Uani 1 1 d . .
H7 H 0.425909 -0.001900 0.382543 0.033 Uiso 1 1 calc R U
C8 C 0.6501(7) -0.1660(5) 0.4289(4) 0.0366(11) Uani 1 1 d . .
H8A H 0.600206 -0.189514 0.493008 0.044 Uiso 1 1 calc R U
H8B H 0.735263 -0.120012 0.438871 0.044 Uiso 1 1 calc R U
C9 C 0.7443(7) -0.2943(5) 0.3938(4) 0.0381(12) Uani 1 1 d . .
H9A H 0.789795 -0.270731 0.328332 0.046 Uiso 1 1 calc R U
H9B H 0.844232 -0.349769 0.441113 0.046 Uiso 1 1 calc R U
C10 C 0.6163(7) -0.3732(5) 0.3867(4) 0.0375(12) Uani 1 1 d . .
H10A H 0.670865 -0.444980 0.352448 0.045 Uiso 1 1 calc R U
H10B H 0.594148 -0.415006 0.454209 0.045 Uiso 1 1 calc R U
C11 C 0.4409(6) -0.2852(5) 0.3305(4) 0.0278(10) Uani 1 1 d . .
C12 C 0.3895(6) -0.1430(4) 0.3103(4) 0.0259(9) Uani 1 1 d . .
C13 C 0.3216(6) -0.3476(4) 0.3017(4) 0.0288(10) Uani 1 1 d . .
C14 C 0.1583(6) -0.2716(5) 0.2509(4) 0.0316(10) Uani 1 1 d . .
H14 H 0.081718 -0.314522 0.231829 0.038 Uiso 1 1 calc R U
C15 C 0.1100(6) -0.1315(5) 0.2285(4) 0.0298(10) Uani 1 1 d . .
H15 H 0.000790 -0.079686 0.194588 0.036 Uiso 1 1 calc R U
C16 C 0.2254(6) -0.0698(4) 0.2572(4) 0.0255(9) Uani 1 1 d . .
C17 C 0.2524(8) -0.5518(5) 0.3107(5) 0.0466(14) Uani 1 1 d . .
H17A H 0.138908 -0.507487 0.332784 0.070 Uiso 1 1 calc R U
H17B H 0.293730 -0.644564 0.347412 0.070 Uiso 1 1 calc R U
H17C H 0.240823 -0.548139 0.239835 0.070 Uiso 1 1 calc R U
C18 C -0.0484(7) 0.2337(5) 0.3823(4) 0.0323(10) Uani 1 1 d . .
C19 C -0.1413(8) 0.2284(6) 0.4790(4) 0.0427(13) Uani 1 1 d . .
H19A H -0.069446 0.241761 0.530064 0.064 Uiso 1 1 calc R U
H19B H -0.159545 0.141632 0.500507 0.064 Uiso 1 1 calc R U
H19C H -0.254160 0.298261 0.468184 0.064 Uiso 1 1 calc R U
C20 C 0.2700(7) 0.2177(5) 0.0219(4) 0.0373(12) Uani 1 1 d . .
C21 C 0.3380(10) 0.2029(8) -0.0789(5) 0.0574(17) Uani 1 1 d . .
H21A H 0.303582 0.289982 -0.125084 0.086 Uiso 1 1 calc R U
H21B H 0.288746 0.143067 -0.103960 0.086 Uiso 1 1 calc R U
H21C H 0.465415 0.166211 -0.072311 0.086 Uiso 1 1 calc R U
N1 N 0.7236(6) 0.1114(5) 0.1073(3) 0.0370(10) Uani 1 1 d . .
O1 O 0.5759(5) 0.1574(4) 0.3456(3) 0.0395(9) Uani 1 1 d . .
O2 O 0.5796(4) -0.0066(3) 0.2640(3) 0.0282(7) Uani 1 1 d . .
O3 O 0.3774(5) -0.4848(3) 0.3285(3) 0.0399(9) Uani 1 1 d . .
O4 O 0.0403(5) 0.1157(4) 0.3665(3) 0.0381(8) Uani 1 1 d . .
O5 O -0.0571(5) 0.3390(4) 0.3225(3) 0.0421(9) Uani 1 1 d . .
O6 O 0.2580(5) 0.1047(4) 0.0808(3) 0.0388(8) Uani 1 1 d . .
O7 O 0.2215(7) 0.3233(4) 0.0490(4) 0.0597(12) Uani 1 1 d . .
I1 I 0.14316(4) 0.14168(3) 0.21818(2) 0.02910(12) Uani 1 1 d . .

loop_
_atom_site_aniso_label
_atom_site_aniso_U_11
_atom_site_aniso_U_22
_atom_site_aniso_U_33
_atom_site_aniso_U_23
_atom_site_aniso_U_13
_atom_site_aniso_U_12
C1 0.064(4) 0.054(4) 0.033(3) -0.004(3) 0.006(3) -0.020(3)
C2 0.062(4) 0.059(4) 0.044(4) 0.012(3) 0.000(3) -0.030(3)
C3 0.052(4) 0.031(3) 0.068(4) 0.005(3) -0.008(3) -0.019(3)
C4 0.034(3) 0.032(3) 0.059(4) -0.011(2) 0.001(2) -0.010(2)
C5 0.019(2) 0.029(2) 0.039(3) -0.002(2) -0.0029(18) -0.0096(18)
C6 0.021(2) 0.023(2) 0.042(3) -0.007(2) 0.0014(19) -0.0086(18)
C7 0.026(2) 0.025(2) 0.034(2) -0.0091(19) 0.0091(19) -0.0096(18)
C8 0.034(3) 0.037(3) 0.036(3) -0.004(2) -0.002(2) -0.011(2)
C9 0.023(2) 0.036(3) 0.051(3) -0.006(2) 0.001(2) -0.006(2)
C10 0.032(3) 0.025(2) 0.053(3) -0.006(2) 0.005(2) -0.006(2)
C11 0.024(2) 0.024(2) 0.037(3) -0.0087(19) 0.0092(19) -0.0076(18)
C12 0.022(2) 0.025(2) 0.032(2) -0.0061(18) 0.0071(17) -0.0090(18)
C13 0.029(2) 0.020(2) 0.038(3) -0.0087(19) 0.0113(19) -0.0072(18)
C14 0.030(2) 0.026(2) 0.045(3) -0.014(2) 0.006(2) -0.0143(19)
C15 0.028(2) 0.026(2) 0.037(3) -0.0092(19) 0.0015(19) -0.0095(19)
C16 0.029(2) 0.0170(19) 0.031(2) -0.0061(17) 0.0095(18) -0.0075(17)
C17 0.048(3) 0.022(2) 0.072(4) -0.009(3) 0.006(3) -0.016(2)
C18 0.030(2) 0.031(2) 0.039(3) -0.011(2) 0.003(2) -0.012(2)
C19 0.040(3) 0.045(3) 0.043(3) -0.018(3) 0.011(2) -0.009(2)
C20 0.038(3) 0.033(3) 0.042(3) -0.006(2) 0.005(2) -0.014(2)
C21 0.078(5) 0.068(4) 0.039(3) -0.008(3) 0.014(3) -0.044(4)
N1 0.036(2) 0.040(2) 0.039(2) -0.0078(19) 0.0012(19) -0.017(2)
O1 0.047(2) 0.0345(19) 0.046(2) -0.0180(17) 0.0070(17) -0.0207(17)
O2 0.0291(16) 0.0253(16) 0.0355(18) -0.0090(14) 0.0075(14) -0.0147(13)
O3 0.0370(19) 0.0203(16) 0.061(3) -0.0081(16) 0.0043(17) -0.0080(14)
O4 0.040(2) 0.0305(18) 0.043(2) -0.0117(16) 0.0111(16) -0.0062(15)
O5 0.044(2) 0.0291(19) 0.057(2) -0.0137(17) 0.0149(18) -0.0127(16)
O6 0.047(2) 0.0320(19) 0.038(2) -0.0092(15) 0.0109(16) -0.0130(16)
O7 0.087(3) 0.032(2) 0.059(3) -0.0054(19) 0.018(2) -0.021(2)
I1 0.02793(17) 0.02010(16) 0.0393(2) -0.00710(12) 0.00454(12) -0.00738(12)

loop_
_atom_type_symbol
_atom_type_description
_atom_type_scat_dispersion_real
_atom_type_scat_dispersion_imag
_atom_type_scat_source
C C 0.0033 0.0016 'International Tables Vol C Tables 4.2.6.8 and 6.1.1.4'
H H 0.0000 0.0000 'International Tables Vol C Tables 4.2.6.8 and 6.1.1.4'
N N 0.0061 0.0033 'International Tables Vol C Tables 4.2.6.8 and 6.1.1.4'
O O 0.0106 0.0060 'International Tables Vol C Tables 4.2.6.8 and 6.1.1.4'
I I -0.4742 1.8119 'International Tables Vol C Tables 4.2.6.8 and 6.1.1.4'

loop_
_geom_angle_atom_site_label_1
_geom_angle_atom_site_label_2
_geom_angle_atom_site_label_3
_geom_angle
N1 C1 C2 123.3(6)
N1 C1 H1 118.3
C2 C1 H1 118.3
C1 C2 C3 119.8(6)
C1 C2 H2 120.1
C3 C2 H2 120.1
C4 C3 C2 118.2(6)
C4 C3 H3 120.9
C2 C3 H3 120.9
C3 C4 C5 118.7(6)
C3 C4 H4 120.6
C5 C4 H4 120.6
N1 C5 C4 123.7(5)
N1 C5 C6 118.1(4)
C4 C5 C6 118.2(5)
O1 C6 O2 124.1(4)
O1 C6 C5 122.9(4)
O2 C6 C5 113.0(4)
O2 C7 C12 106.0(4)
O2 C7 C8 109.9(4)
C12 C7 C8 113.9(4)
O2 C7 H7 109.0
C12 C7 H7 109.0
C8 C7 H7 109.0
C7 C8 C9 110.7(4)
C7 C8 H8A 109.5
C9 C8 H8A 109.5
C7 C8 H8B 109.5
C9 C8 H8B 109.5
H8A C8 H8B 108.1
C10 C9 C8 110.0(4)
C10 C9 H9A 109.7
C8 C9 H9A 109.7
C10 C9 H9B 109.7
C8 C9 H9B 109.7
H9A C9 H9B 108.2
C11 C10 C9 112.6(4)
C11 C10 H10A 109.1
C9 C10 H10A 109.1
C11 C10 H10B 109.1
C9 C10 H10B 109.1
H10A C10 H10B 107.8
C13 C11 C12 118.9(4)
C13 C11 C10 119.0(4)
C12 C11 C10 122.1(4)
C16 C12 C11 118.1(4)
C16 C12 C7 121.1(4)
C11 C12 C7 120.7(4)
O3 C13 C14 123.5(4)
O3 C13 C11 115.2(4)
C14 C13 C11 121.3(4)
C15 C14 C13 119.7(4)
C15 C14 H14 120.1
C13 C14 H14 120.1
C16 C15 C14 119.2(4)
C16 C15 H15 120.4
C14 C15 H15 120.4
C15 C16 C12 122.6(4)
C15 C16 I1 116.6(3)
C12 C16 I1 120.8(3)
O3 C17 H17A 109.5
O3 C17 H17B 109.5
H17A C17 H17B 109.5
O3 C17 H17C 109.5
H17A C17 H17C 109.5
H17B C17 H17C 109.5
O5 C18 O4 122.3(5)
O5 C18 C19 123.1(5)
O4 C18 C19 114.5(4)
C18 C19 H19A 109.5
C18 C19 H19B 109.5
H19A C19 H19B 109.5
C18 C19 H19C 109.5
H19A C19 H19C 109.5
H19B C19 H19C 109.5
O7 C20 O6 120.6(5)
O7 C20 C21 124.9(5)
O6 C20 C21 114.5(5)
C20 C21 H21A 109.5
C20 C21 H21B 109.5
H21A C21 H21B 109.5
C20 C21 H21C 109.5
H21A C21 H21C 109.5
H21B C21 H21C 109.5
C5 N1 C1 116.1(5)
C6 O2 C7 114.7(4)
C13 O3 C17 116.9(4)
C18 O4 I1 109.5(3)
C20 O6 I1 110.9(3)
C16 I1 O6 81.50(16)
C16 I1 O4 81.83(16)
O6 I1 O4 163.14(14)

loop_
_geom_bond_atom_site_label_1
_geom_bond_atom_site_label_2
_geom_bond_distance
C1 N1 1.353(7)
C1 C2 1.367(9)
C1 H1 0.9300
C2 C3 1.380(10)
C2 H2 0.9300
C3 C4 1.362(9)
C3 H3 0.9300
C4 C5 1.404(7)
C4 H4 0.9300
C5 N1 1.328(7)
C5 C6 1.494(7)
C6 O1 1.214(6)
C6 O2 1.342(5)
C7 O2 1.471(5)
C7 C12 1.514(7)
C7 C8 1.519(7)
C7 H7 0.9800
C8 C9 1.521(8)
C8 H8A 0.9700
C8 H8B 0.9700
C9 C10 1.515(7)
C9 H9A 0.9700
C9 H9B 0.9700
C10 C11 1.514(7)
C10 H10A 0.9700
C10 H10B 0.9700
C11 C13 1.407(7)
C11 C12 1.407(6)
C12 C16 1.400(6)
C13 O3 1.357(5)
C13 C14 1.388(7)
C14 C15 1.385(6)
C14 H14 0.9300
C15 C16 1.376(6)
C15 H15 0.9300
C16 I1 2.089(4)
C17 O3 1.432(6)
C17 H17A 0.9600
C17 H17B 0.9600
C17 H17C 0.9600
C18 O5 1.216(6)
C18 O4 1.304(6)
C18 C19 1.503(7)
C19 H19A 0.9600
C19 H19B 0.9600
C19 H19C 0.9600
C20 O7 1.212(7)
C20 O6 1.321(6)
C20 C21 1.494(8)
C21 H21A 0.9600
C21 H21B 0.9600
C21 H21C 0.9600
O4 I1 2.166(4)
O6 I1 2.138(4)
